data_7202775
loop_
_publ_author_name
'Jorge Pas\'an'
'Joaqu\'in Sanchiz'
'Francesc Lloret'
'Miguel Julve'
'Catalina Ruiz-P\'erez'

_publ_section_title
;
 Crystal engineering of 3-D coordination polymers by pillaring
 ferromagnetic copper(ii)-methylmalonate layers
;
_journal_issue 6
_journal_name_full CrystEngComm
_journal_page_first 478
_journal_paper_doi 10.1039/b701788j
_journal_volume 9
_journal_year 2007
_chemical_formula_sum 'C6 H6 Cu N O4'
_chemical_formula_weight 219.66
_chemical_name_systematic
;
?
;
_space_group_IT_number 14
_symmetry_cell_setting monoclinic
_symmetry_space_group_name_Hall '-P 2yn'
_symmetry_space_group_name_H-M 'P 1 21/n 1'
_atom_sites_solution_hydrogens geom
_atom_sites_solution_primary direct
_atom_sites_solution_secondary difmap
_audit_creation_method SHELXL-97
_cell_angle_alpha 90.00
_cell_angle_beta 92.594(2)
_cell_angle_gamma 90.00
_cell_formula_units_Z 4
_cell_length_a 6.2854(2)
_cell_length_b 16.4373(6)
_cell_length_c 7.0129(2)
_cell_measurement_temperature 293(2)
_cell_volume 723.80(4)
_computing_cell_refinement 'Dirax/lsq (Duisenberg & Schreurs, 1989-2000)'
_computing_data_collection 'Collect (Nonius BV, 1997-2000)'
_computing_data_reduction 'EvalCCD (Duisenberg & Schreurs 1990-2000)'
_computing_molecular_graphics CRYSTALMAKER
_computing_publication_material 'PARST97 (Nardelli, 1997)'
_computing_structure_refinement 'SHELXL-97 (Sheldrick, 1997)'
_computing_structure_solution 'SHELXS-97 (Sheldrick, 1997)'
_diffrn_ambient_temperature 293(2)
_diffrn_detector 'CCD plate'
_diffrn_detector_area_resol_mean 9
_diffrn_measured_fraction_theta_full 0.958
_diffrn_measured_fraction_theta_max 0.958
_diffrn_measurement_device '95mm CCD camera on \k-goniostat'
_diffrn_measurement_device_type KappaCCD
_diffrn_measurement_method 'CCD rotation images, thick slices'
_diffrn_radiation_monochromator 'horizonally mounted graphite crystal'
_diffrn_radiation_probe x-ray
_diffrn_radiation_source 'fine-focus sealed tube'
_diffrn_radiation_type MoK\a
_diffrn_radiation_wavelength 0.71073
_diffrn_reflns_av_R_equivalents 0.0273
_diffrn_reflns_av_sigmaI/netI 0.0302
_diffrn_reflns_limit_h_max 5
_diffrn_reflns_limit_h_min -8
_diffrn_reflns_limit_k_max 21
_diffrn_reflns_limit_k_min -19
_diffrn_reflns_limit_l_max 9
_diffrn_reflns_limit_l_min -8
_diffrn_reflns_number 4780
_diffrn_reflns_theta_full 27.49
_diffrn_reflns_theta_max 27.49
_diffrn_reflns_theta_min 4.08
_diffrn_source 'Enraf Nonius FR590'
_exptl_absorpt_coefficient_mu 2.986
_exptl_absorpt_correction_type none
_exptl_crystal_colour Blue
_exptl_crystal_density_diffrn 2.016
_exptl_crystal_density_method 'not measured'
_exptl_crystal_description Prisms
_exptl_crystal_F_000 440
_exptl_crystal_size_max 0.56
_exptl_crystal_size_mid 0.44
_exptl_crystal_size_min 0.08
_refine_diff_density_max 0.411
_refine_diff_density_min -0.439
_refine_diff_density_rms 0.088
_refine_ls_extinction_method none
_refine_ls_goodness_of_fit_ref 0.906
_refine_ls_hydrogen_treatment mixed
_refine_ls_matrix_type fullcycle
_refine_ls_number_parameters 138
_refine_ls_number_reflns 1590
_refine_ls_number_restraints 0
_refine_ls_restrained_S_all 0.906
_refine_ls_R_factor_all 0.0382
_refine_ls_R_factor_gt 0.0300
_refine_ls_shift/su_max 1.166
_refine_ls_shift/su_mean 0.208
_refine_ls_structure_factor_coef Fsqd
_refine_ls_weighting_details 'calc w=1/[\s^2^(Fo^2^)+(0.0258P)^2^+1.3627P] where P=(Fo^2^+2Fc^2^)/3'
_refine_ls_weighting_scheme calc
_refine_ls_wR_factor_gt 0.0704
_refine_ls_wR_factor_ref 0.0738
_reflns_number_gt 1381
_reflns_number_total 1590
_reflns_threshold_expression >2sigma(I)
_cod_data_source_file b701788j.txt
_cod_data_source_block compound2
_cod_depositor_comments
;
The following automatic conversions were performed:
'_symmetry_cell_setting' value 'Monoclinic' changed to 'monoclinic'
according to '/home/saulius/struct/CIF-dictionaries/cif_core.dic'
dictionary named 'cif_core.dic' version 2.4.1 from 2010-06-29.

Automatic conversion script
Id: cif_fix_enum 1527 2010-12-29 10:47:43Z saulius 
;
_cod_original_sg_symbol_H-M P21/n
_cod_database_code 7202775

loop_
_symmetry_equiv_pos_as_xyz
'x, y, z'
'-x+1/2, y+1/2, -z+1/2'
'-x, -y, -z'
'x-1/2, -y-1/2, z-1/2'

loop_
_atom_site_label
_atom_site_type_symbol
_atom_site_fract_x
_atom_site_fract_y
_atom_site_fract_z
_atom_site_U_iso_or_equiv
_atom_site_adp_type
_atom_site_occupancy
_atom_site_symmetry_multiplicity
_atom_site_calc_flag
_atom_site_refinement_flags
_atom_site_disorder_assembly
_atom_site_disorder_group
Cu1 Cu 0.18444(6) 0.31124(2) 0.96194(5) 0.01699(13) Uani 1 1 d . . .
O3 O 0.0125(3) 0.36151(12) 0.7539(3) 0.0220(4) Uani 1 1 d . . .
O1 O -0.0011(3) 0.35304(13) 1.1564(3) 0.0232(5) Uani 1 1 d . . .
O4 O 0.3524(3) 0.25223(13) 1.1596(3) 0.0240(5) Uani 1 1 d . . .
O2 O 0.3569(4) 0.25996(13) 0.7676(3) 0.0235(5) Uani 1 1 d . . .
C1 C -0.0986(5) 0.31454(17) 1.2782(4) 0.0176(6) Uani 1 1 d . . .
C3 C -0.0951(4) 0.32054(17) 0.6335(4) 0.0175(6) Uani 1 1 d . . .
C5 C 0.3012(5) 0.49891(19) 1.0558(5) 0.0226(6) Uani 1 1 d . . .
N1 N 0.3791(4) 0.42879(15) 0.9933(4) 0.0200(5) Uani 1 1 d . . .
C6 C 0.5791(5) 0.4308(2) 0.9379(5) 0.0228(6) Uani 1 1 d . . .
H5 H 0.845(6) 0.505(2) 0.901(5) 0.023(9) Uiso 1 1 d . . .
H6 H 0.643(6) 0.384(2) 0.911(5) 0.020(8) Uiso 1 1 d . . .
C2A C -0.1870(8) 0.3600(3) 1.4481(6) 0.0232(15) Uani 0.541(9) 1 d P . 1
H2A H -0.1047 0.4106 1.4460 0.10(4) Uiso 0.541(9) 1 calc PR . 1
C4A C -0.3873(8) 0.3891(3) 1.4464(6) 0.042(2) Uani 0.541(9) 1 d PR . 1
H41A H -0.4563 0.3794 1.3236 0.16(4) Uiso 0.541(9) 1 calc PR . 1
H42A H -0.3837 0.4466 1.4713 0.18(5) Uiso 0.541(9) 1 calc PR . 1
H43A H -0.4647 0.3622 1.5430 0.16(5) Uiso 0.541(9) 1 calc PR . 1
C2B C -0.1451(10) 0.3678(3) 1.4508(7) 0.0243(19) Uani 0.459(9) 1 d P . 2
H2B H -0.2998 0.3599 1.4466 0.13(4) Uiso 0.459(9) 1 calc PR . 2
C4B C -0.1467(10) 0.4481(3) 1.4397(7) 0.048(3) Uani 0.459(9) 1 d PR . 2
H41B H -0.1252 0.4644 1.3105 0.12(4) Uiso 0.459(9) 1 calc PR . 2
H42B H -0.0347 0.4699 1.5222 0.12(5) Uiso 0.459(9) 1 calc PR . 2
H43B H -0.2815 0.4683 1.4783 0.27(7) Uiso 0.459(9) 1 calc PR . 2

loop_
_atom_site_aniso_label
_atom_site_aniso_U_11
_atom_site_aniso_U_22
_atom_site_aniso_U_33
_atom_site_aniso_U_23
_atom_site_aniso_U_13
_atom_site_aniso_U_12
Cu1 0.01717(19) 0.01827(19) 0.0156(2) -0.00098(13) 0.00209(13) 0.00158(14)
O3 0.0262(11) 0.0187(10) 0.0209(11) -0.0022(8) -0.0018(9) 0.0025(9)
O1 0.0267(11) 0.0209(10) 0.0228(11) 0.0045(8) 0.0108(9) 0.0035(9)
O4 0.0282(12) 0.0254(11) 0.0181(10) -0.0058(8) -0.0029(9) 0.0060(9)
O2 0.0278(11) 0.0227(11) 0.0206(10) 0.0029(8) 0.0068(9) 0.0070(9)
C1 0.0166(13) 0.0222(14) 0.0139(13) -0.0006(11) 0.0005(11) 0.0041(11)
C3 0.0166(13) 0.0213(14) 0.0146(13) 0.0012(11) 0.0028(11) 0.0042(11)
C5 0.0164(13) 0.0240(15) 0.0276(16) -0.0028(12) 0.0041(12) -0.0005(12)
N1 0.0184(11) 0.0205(12) 0.0212(13) -0.0003(10) 0.0018(10) -0.0018(10)
C6 0.0204(14) 0.0225(15) 0.0257(16) -0.0036(12) 0.0050(12) 0.0023(12)
C2A 0.036(3) 0.017(3) 0.017(3) 0.000(2) 0.006(2) 0.006(2)
C4A 0.046(4) 0.060(5) 0.020(3) -0.007(3) -0.003(3) 0.037(4)
C2B 0.028(4) 0.032(4) 0.013(3) -0.003(3) 0.001(3) 0.005(3)
C4B 0.104(9) 0.018(4) 0.022(4) 0.001(3) 0.012(5) 0.009(5)

loop_
_atom_type_symbol
_atom_type_description
_atom_type_scat_dispersion_real
_atom_type_scat_dispersion_imag
_atom_type_scat_source
C C 0.0033 0.0016 'International Tables Vol C Tables 4.2.6.8 and 6.1.1.4'
H H 0.0000 0.0000 'International Tables Vol C Tables 4.2.6.8 and 6.1.1.4'
Cu Cu 0.3201 1.2651 'International Tables Vol C Tables 4.2.6.8 and 6.1.1.4'
N N 0.0061 0.0033 'International Tables Vol C Tables 4.2.6.8 and 6.1.1.4'
O O 0.0106 0.0060 'International Tables Vol C Tables 4.2.6.8 and 6.1.1.4'

loop_
_geom_angle_atom_site_label_1
_geom_angle_atom_site_label_2
_geom_angle_atom_site_label_3
_geom_angle
_geom_angle_site_symmetry_1
_geom_angle_site_symmetry_3
_geom_angle_publ_flag
O1 Cu1 O3 92.59(10) . . ?
O1 Cu1 O4 89.98(10) . . ?
O3 Cu1 O4 175.25(9) . . ?
O1 Cu1 O2 174.87(10) . . ?
O3 Cu1 O2 88.14(9) . . ?
O4 Cu1 O2 88.96(9) . . ?
O1 Cu1 N1 88.26(10) . . ?
O3 Cu1 N1 89.43(10) . . ?
O4 Cu1 N1 94.65(10) . . ?
O2 Cu1 N1 96.83(10) . . ?
C3 O3 Cu1 122.5(2) . . ?
C1 O1 Cu1 128.8(2) . . ?
C3 O4 Cu1 120.3(2) 4_666 . ?
C1 O2 Cu1 120.3(2) 4_665 . ?
O1 C1 O2 124.7(3) . 4_566 ?
O1 C1 C2A 119.5(3) . . ?
O2 C1 C2A 115.7(3) 4_566 . ?
O1 C1 C2B 111.6(2) . . ?
O2 C1 C2B 123.6(2) 4_566 . ?
C2A C1 C2B 10.9(2) . . ?
O3 C3 O4 123.4(3) . 4_565 ?
O3 C3 C2B 112.2(2) . 1_554 ?
O4 C3 C2B 124.4(3) 4_565 1_554 ?
O3 C3 C2A 120.8(3) . 1_554 ?
O4 C3 C2A 115.7(3) 4_565 1_554 ?
C2B C3 C2A 10.9(3) 1_554 1_554 ?
N1 C5 C6 121.8(3) . 3_667 ?
C5 N1 C6 116.1(3) . . ?
C5 N1 Cu1 123.9(2) . . ?
C6 N1 Cu1 119.9(2) . . ?
N1 C6 C5 122.1(3) . 3_667 ?
C4A C2A C1 122.6(2) . . ?
C4A C2A C3 118.1(2) . 1_556 ?
C1 C2A C3 108.4(3) . 1_556 ?
C4B C2B C3 124.1(2) . 1_556 ?
C4B C2B C1 121.7(2) . . ?
C3 C2B C1 109.6(3) 1_556 . ?

loop_
_geom_bond_atom_site_label_1
_geom_bond_atom_site_label_2
_geom_bond_distance
_geom_bond_site_symmetry_2
_geom_bond_publ_flag
Cu1 O1 1.958(2) . ?
Cu1 O3 1.959(2) . ?
Cu1 O4 1.961(2) . ?
Cu1 O2 1.969(2) . ?
Cu1 N1 2.292(3) . ?
O3 C3 1.254(4) . ?
O1 C1 1.246(4) . ?
O4 C3 1.256(4) 4_666 ?
O2 C1 1.258(4) 4_665 ?
C1 O2 1.258(4) 4_566 ?
C1 C2A 1.532(6) . ?
C1 C2B 1.532(5) . ?
C3 O4 1.256(4) 4_565 ?
C3 C2B 1.519(5) 1_554 ?
C3 C2A 1.542(6) 1_554 ?
C5 N1 1.334(4) . ?
C5 C6 1.379(5) 3_667 ?
N1 C6 1.333(4) . ?
C6 C5 1.379(5) 3_667 ?
C2A C4A 1.3461 . ?
C2A C3 1.542(6) 1_556 ?
C2B C4B 1.3226 . ?
C2B C3 1.519(5) 1_556 ?
